data_2218453
loop_
_publ_author_name
'Chakkaravarthi, G.'
'Dhayalan, V.'
'Mohanakrishnan, A. K.'
'Manivannan, V.'

_publ_section_title
;Ethyl
 2-[(<i>N</i>-methoxy-<i>N</i>-methylcarbamoyl)methyl]-1-(phenylsulfonyl)-1<i>H</i>-indole-3-carboxylate
;
_journal_coeditor_code IS2294
_journal_issue 6
_journal_name_full 'Acta Crystallographica Section E'
_journal_page_first o1139
_journal_paper_doi 10.1107/S1600536808014979
_journal_volume 64
_journal_year 2008
_chemical_formula_iupac 'C21 H22 N2 O6 S'
_chemical_formula_moiety 'C21 H22 N2 O6 S'
_chemical_formula_sum 'C21 H22 N2 O6 S'
_chemical_formula_weight 430.47
_chemical_name_systematic
;Ethyl
 2-[(<i>N</i>-methoxy-<i>N</i>-methylcarbamoyl)methyl]-1-(phenylsulfonyl)-
1<i>H</i>-indole-3-carboxylate
;
_space_group_IT_number 14
_symmetry_cell_setting monoclinic
_symmetry_space_group_name_Hall '-P 2ybc'
_symmetry_space_group_name_H-M 'P 1 21/c 1'
_atom_sites_solution_hydrogens geom
_atom_sites_solution_primary direct
_atom_sites_solution_secondary difmap
_audit_creation_method SHELXL-97
_cell_angle_alpha 90.00
_cell_angle_beta 97.091(2)
_cell_angle_gamma 90.00
_cell_formula_units_Z 4
_cell_length_a 8.5827(3)
_cell_length_b 11.0783(5)
_cell_length_c 21.7433(8)
_cell_measurement_reflns_used 8381
_cell_measurement_temperature 295(2)
_cell_measurement_theta_max 29.84
_cell_measurement_theta_min 2.39
_cell_volume 2051.58(14)
_computing_cell_refinement APEX2
_computing_data_collection 'APEX2 (Bruker, 2004)'
_computing_data_reduction APEX2
_computing_molecular_graphics 'PLATON (Spek, 2003)'
_computing_publication_material 'SHELXL97 (Sheldrick, 2008)'
_computing_structure_refinement 'SHELXL97 (Sheldrick, 2008)'
_computing_structure_solution 'SHELXS97 (Sheldrick, 2008)'
_diffrn_ambient_temperature 295(2)
_diffrn_measured_fraction_theta_full 0.999
_diffrn_measured_fraction_theta_max 0.999
_diffrn_measurement_device_type 'Bruker KappaAPEX2'
_diffrn_measurement_method '\w and \f'
_diffrn_radiation_monochromator graphite
_diffrn_radiation_source 'fine-focus sealed tube'
_diffrn_radiation_type MoK\a
_diffrn_radiation_wavelength 0.71073
_diffrn_reflns_av_R_equivalents 0.0292
_diffrn_reflns_av_sigmaI/netI 0.0332
_diffrn_reflns_limit_h_max 12
_diffrn_reflns_limit_h_min -13
_diffrn_reflns_limit_k_max 16
_diffrn_reflns_limit_k_min -16
_diffrn_reflns_limit_l_max 32
_diffrn_reflns_limit_l_min -33
_diffrn_reflns_number 29808
_diffrn_reflns_theta_full 32.91
_diffrn_reflns_theta_max 32.91
_diffrn_reflns_theta_min 1.89
_diffrn_standards_decay_% 0
_diffrn_standards_interval_time 0
_diffrn_standards_number 0
_exptl_absorpt_coefficient_mu 0.199
_exptl_absorpt_correction_T_max 0.9613
_exptl_absorpt_correction_T_min 0.9139
_exptl_absorpt_correction_type multi-scan
_exptl_absorpt_process_details '(<i>SADABS</i>; Sheldrick, 1996)'
_exptl_crystal_colour colourless
_exptl_crystal_density_diffrn 1.394
_exptl_crystal_density_method 'not measured'
_exptl_crystal_description block
_exptl_crystal_F_000 904
_exptl_crystal_size_max 0.30
_exptl_crystal_size_mid 0.20
_exptl_crystal_size_min 0.20
_refine_diff_density_max 0.823
_refine_diff_density_min -0.622
_refine_ls_extinction_method none
_refine_ls_goodness_of_fit_ref 1.044
_refine_ls_hydrogen_treatment constr
_refine_ls_matrix_type full
_refine_ls_number_parameters 285
_refine_ls_number_reflns 7666
_refine_ls_number_restraints 20
_refine_ls_restrained_S_all 1.053
_refine_ls_R_factor_all 0.1228
_refine_ls_R_factor_gt 0.0642
_refine_ls_shift/su_max 0.000
_refine_ls_shift/su_mean 0.000
_refine_ls_structure_factor_coef Fsqd
_refine_ls_weighting_details 'calc w=1/[\s^2^(Fo^2^)+(0.1138P)^2^+0.5762P] where P=(Fo^2^+2Fc^2^)/3'
_refine_ls_weighting_scheme calc
_refine_ls_wR_factor_gt 0.1897
_refine_ls_wR_factor_ref 0.2383
_reflns_number_gt 3947
_reflns_number_total 7666
_reflns_threshold_expression I>2\s(I)
_cod_data_source_file is2294.cif
_cod_data_source_block I
_cod_depositor_comments
;
The following automatic conversions were performed:
'_symmetry_cell_setting' value 'Monoclinic' changed to 'monoclinic'
according to '/home/saulius/struct/CIF-dictionaries/cif_core.dic'
dictionary named 'cif_core.dic' version 2.4.1 from
2010-06-29.

'_geom_hbond_publ_flag' value 'Y' changed to 'y' according to
'/home/saulius/struct/CIF-dictionaries/cif_core.dic' dictionary named
'cif_core.dic' version 2.4.1 from 2010-06-29 (10 times).

Automatic conversion script
Id: cif_fix_enum 1527 2010-12-29 10:47:43Z saulius 

The following automatic conversions were performed:

'_symmetry_cell_setting' value 'Monoclinic' changed to 'monoclinic'
according to /home/saulius/struct/CIF-dictionaries/cif_core.dic
dictionary named 'cif_core.dic' version 2.4.1 from
2010-06-29.

'_geom_hbond_publ_flag' value 'Y' changed to 'y'
according to /home/saulius/struct/CIF-dictionaries/cif_core.dic
dictionary named 'cif_core.dic' version 2.4.1 from 2010-06-29 (10
times).

Automatic conversion script
Id: cif_fix_values 1715 2011-07-08 13:25:40Z adriana 
;
_cod_original_sg_symbol_H-M 'P 21/c'
_cod_database_code 2218453
_cod_database_fobs_code 2218453

loop_
_symmetry_equiv_pos_as_xyz
'x, y, z'
'-x, y+1/2, -z+1/2'
'-x, -y, -z'
'x, -y-1/2, z-1/2'

loop_
_atom_site_type_symbol
_atom_site_label
_atom_site_fract_x
_atom_site_fract_y
_atom_site_fract_z
_atom_site_U_iso_or_equiv
_atom_site_adp_type
_atom_site_calc_flag
_atom_site_refinement_flags
_atom_site_occupancy
_atom_site_disorder_assembly
_atom_site_disorder_group
S S1 0.67495(6) 0.03757(6) 0.79732(2) 0.05333(19) Uani d . 1 . .
O O1 0.5718(2) 0.1330(2) 0.77694(8) 0.0696(5) Uani d . 1 . .
O O2 0.6406(2) -0.08033(19) 0.77500(8) 0.0702(5) Uani d . 1 . .
O O3 0.7525(2) 0.34032(17) 0.89517(10) 0.0685(5) Uani d . 1 . .
O O4 0.36103(19) 0.42442(18) 0.88546(8) 0.0636(5) Uani d . 1 . .
O O5 0.5791(3) 0.2410(2) 1.02766(10) 0.0887(7) Uani d . 1 . .
N N1 0.6850(2) 0.03196(17) 0.87461(8) 0.0500(4) Uani d . 1 . .
N N2 0.5241(2) 0.4359(2) 0.89484(10) 0.0581(5) Uani d . 1 . .
C C1 0.8659(2) 0.0746(2) 0.78344(10) 0.0515(5) Uani d . 1 . .
C C2 0.9197(3) 0.0215(3) 0.73297(13) 0.0733(8) Uani d . 1 . .
H H2 0.8590 -0.0352 0.7093 0.088 Uiso calc R 1 . .
C C3 1.0668(4) 0.0543(4) 0.71811(17) 0.0957(11) Uani d . 1 . .
H H3 1.1061 0.0188 0.6845 0.115 Uiso calc R 1 . .
C C4 1.1538(3) 0.1389(3) 0.75290(16) 0.0841(9) Uani d . 1 . .
H H4 1.2520 0.1606 0.7426 0.101 Uiso calc R 1 . .
C C5 1.0981(3) 0.1920(3) 0.80265(15) 0.0694(7) Uani d . 1 . .
H H5 1.1588 0.2494 0.8258 0.083 Uiso calc R 1 . .
C C6 0.9522(3) 0.1609(2) 0.81871(12) 0.0602(6) Uani d . 1 . .
H H6 0.9133 0.1971 0.8523 0.072 Uiso calc R 1 . .
C C7 0.6276(2) 0.1142(2) 0.91567(10) 0.0484(5) Uani d . 1 . .
C C8 0.6784(3) 0.0778(2) 0.97433(10) 0.0508(5) Uani d . 1 . .
C C9 0.7702(3) -0.0301(2) 0.97205(10) 0.0500(5) Uani d . 1 . .
C C10 0.8521(3) -0.1040(3) 1.01676(12) 0.0647(7) Uani d . 1 . .
H H10 0.8514 -0.0882 1.0587 0.078 Uiso calc R 1 . .
C C11 0.9338(4) -0.2009(3) 0.99756(16) 0.0754(8) Uani d . 1 . .
H H11 0.9901 -0.2504 1.0269 0.090 Uiso calc R 1 . .
C C12 0.9333(4) -0.2257(3) 0.93565(16) 0.0764(8) Uani d . 1 . .
H H12 0.9885 -0.2926 0.9242 0.092 Uiso calc R 1 . .
C C13 0.8548(3) -0.1556(2) 0.89043(14) 0.0668(7) Uani d . 1 . .
H H13 0.8556 -0.1728 0.8486 0.080 Uiso calc R 1 . .
C C14 0.7736(3) -0.0572(2) 0.90994(11) 0.0515(5) Uani d . 1 . .
C C15 0.5211(3) 0.2171(2) 0.89660(11) 0.0553(5) Uani d . 1 . .
H H15A 0.4437 0.2243 0.9253 0.066 Uiso calc R 1 . .
H H15B 0.4659 0.2011 0.8558 0.066 Uiso calc R 1 . .
C C16 0.6103(3) 0.3346(2) 0.89525(10) 0.0524(5) Uani d . 1 . .
C C17 0.5823(4) 0.5537(3) 0.88116(14) 0.0696(7) Uani d . 1 . .
H H17A 0.6936 0.5570 0.8936 0.104 Uiso calc R 1 . .
H H17B 0.5312 0.6139 0.9034 0.104 Uiso calc R 1 . .
H H17C 0.5610 0.5689 0.8375 0.104 Uiso calc R 1 . .
C C18 0.2965(4) 0.4541(3) 0.94111(15) 0.0785(8) Uani d . 1 . .
H H18A 0.3349 0.3983 0.9732 0.118 Uiso calc R 1 . .
H H18B 0.1841 0.4495 0.9338 0.118 Uiso calc R 1 . .
H H18C 0.3273 0.5346 0.9537 0.118 Uiso calc R 1 . .
C C19 0.6408(3) 0.1433(3) 1.02879(12) 0.0629(6) Uani d . 1 . .
O O6 0.6834(2) 0.0827(2) 1.08088(8) 0.0821(6) Uani d . 1 A .
C C20 0.6451(4) 0.1324(5) 1.13690(14) 0.1112(13) Uani d DU 1 . .
H H20A 0.6224 0.0677 1.1645 0.133 Uiso calc PR 0.635(6) A 1
H H20B 0.5515 0.1816 1.1284 0.133 Uiso calc PR 0.635(6) A 1
H H20C 0.5409 0.1042 1.1426 0.133 Uiso calc PR 0.365(6) A 2
H H20D 0.6384 0.2193 1.1316 0.133 Uiso calc PR 0.365(6) A 2
C C21 0.7741(6) 0.2069(7) 1.1677(3) 0.1115(15) Uani d PDU 0.635(6) A 1
H H21A 0.8666 0.1582 1.1767 0.167 Uiso calc PR 0.635(6) A 1
H H21B 0.7445 0.2389 1.2056 0.167 Uiso calc PR 0.635(6) A 1
H H21C 0.7952 0.2722 1.1409 0.167 Uiso calc PR 0.635(6) A 1
C C21A 0.7493(10) 0.1083(14) 1.1950(3) 0.1106(15) Uani d PDU 0.365(6) A 2
H H21D 0.7271 0.0296 1.2102 0.166 Uiso calc PR 0.365(6) A 2
H H21E 0.7315 0.1680 1.2254 0.166 Uiso calc PR 0.365(6) A 2
H H21F 0.8568 0.1118 1.1872 0.166 Uiso calc PR 0.365(6) A 2

loop_
_atom_site_aniso_label
_atom_site_aniso_U_11
_atom_site_aniso_U_22
_atom_site_aniso_U_33
_atom_site_aniso_U_12
_atom_site_aniso_U_13
_atom_site_aniso_U_23
S1 0.0435(3) 0.0740(4) 0.0426(3) -0.0057(2) 0.0057(2) -0.0026(2)
O1 0.0498(9) 0.1027(14) 0.0557(9) 0.0104(9) 0.0048(7) 0.0120(9)
O2 0.0692(11) 0.0873(13) 0.0553(10) -0.0237(10) 0.0127(8) -0.0188(9)
O3 0.0493(9) 0.0661(11) 0.0919(13) 0.0024(8) 0.0161(8) -0.0005(10)
O4 0.0513(9) 0.0826(12) 0.0564(9) 0.0145(8) 0.0052(7) -0.0038(8)
O5 0.1006(16) 0.0973(17) 0.0711(13) 0.0049(13) 0.0215(11) -0.0281(12)
N1 0.0524(10) 0.0554(11) 0.0425(9) 0.0009(8) 0.0065(7) -0.0044(8)
N2 0.0512(10) 0.0622(12) 0.0624(12) 0.0070(9) 0.0126(9) 0.0021(9)
C1 0.0411(10) 0.0663(14) 0.0475(11) -0.0022(9) 0.0073(8) 0.0010(10)
C2 0.0582(14) 0.100(2) 0.0646(15) -0.0152(14) 0.0181(12) -0.0212(15)
C3 0.0676(18) 0.140(3) 0.086(2) -0.015(2) 0.0361(16) -0.026(2)
C4 0.0518(14) 0.110(3) 0.093(2) -0.0117(15) 0.0209(14) 0.0050(19)
C5 0.0463(12) 0.0724(17) 0.0877(19) -0.0074(11) 0.0009(12) -0.0014(14)
C6 0.0494(12) 0.0692(15) 0.0617(14) -0.0006(10) 0.0059(10) -0.0083(11)
C7 0.0442(10) 0.0533(12) 0.0487(11) -0.0063(9) 0.0099(8) -0.0046(9)
C8 0.0495(11) 0.0593(13) 0.0441(10) -0.0119(9) 0.0079(8) -0.0049(9)
C9 0.0477(10) 0.0534(12) 0.0486(11) -0.0140(9) 0.0045(8) 0.0002(9)
C10 0.0635(14) 0.0711(16) 0.0574(13) -0.0178(12) -0.0003(11) 0.0120(12)
C11 0.0720(17) 0.0644(17) 0.086(2) -0.0079(13) -0.0068(14) 0.0207(15)
C12 0.0746(18) 0.0573(15) 0.096(2) 0.0052(13) 0.0070(15) 0.0031(15)
C13 0.0689(15) 0.0629(15) 0.0688(16) 0.0048(12) 0.0093(12) -0.0071(12)
C14 0.0495(11) 0.0527(12) 0.0522(12) -0.0051(9) 0.0052(9) 0.0000(9)
C15 0.0435(10) 0.0647(14) 0.0580(13) 0.0024(10) 0.0067(9) -0.0059(11)
C16 0.0504(11) 0.0612(13) 0.0462(11) 0.0039(10) 0.0080(8) -0.0028(10)
C17 0.0807(18) 0.0645(16) 0.0678(16) 0.0088(13) 0.0265(13) 0.0075(12)
C18 0.0718(17) 0.091(2) 0.0787(19) 0.0057(15) 0.0315(14) -0.0056(16)
C19 0.0539(13) 0.0821(18) 0.0542(13) -0.0131(12) 0.0123(10) -0.0155(12)
O6 0.0712(12) 0.1331(19) 0.0432(9) -0.0085(12) 0.0115(8) -0.0107(10)
C20 0.0693(16) 0.209(4) 0.0573(15) 0.010(2) 0.0169(12) -0.032(2)
C21 0.0722(19) 0.205(4) 0.0585(18) 0.007(2) 0.0138(15) -0.036(2)
C21A 0.071(2) 0.206(4) 0.057(2) 0.008(2) 0.0164(17) -0.034(2)

loop_
_atom_type_symbol
_atom_type_description
_atom_type_scat_dispersion_real
_atom_type_scat_dispersion_imag
_atom_type_scat_source
C C 0.0033 0.0016 'International Tables Vol C Tables 4.2.6.8 and 6.1.1.4'
H H 0.0000 0.0000 'International Tables Vol C Tables 4.2.6.8 and 6.1.1.4'
N N 0.0061 0.0033 'International Tables Vol C Tables 4.2.6.8 and 6.1.1.4'
O O 0.0106 0.0060 'International Tables Vol C Tables 4.2.6.8 and 6.1.1.4'
S S 0.1246 0.1234 'International Tables Vol C Tables 4.2.6.8 and 6.1.1.4'

loop_
_geom_angle_atom_site_label_1
_geom_angle_atom_site_label_2
_geom_angle_atom_site_label_3
_geom_angle
O2 S1 O1 119.21(13)
O2 S1 N1 107.07(11)
O1 S1 N1 107.15(10)
O2 S1 C1 108.50(12)
O1 S1 C1 109.49(12)
N1 S1 C1 104.39(10)
N2 O4 C18 110.0(2)
C7 N1 C14 108.36(18)
C7 N1 S1 129.40(16)
C14 N1 S1 121.93(15)
C16 N2 O4 117.8(2)
C16 N2 C17 123.6(2)
O4 N2 C17 114.8(2)
C2 C1 C6 121.9(2)
C2 C1 S1 116.83(19)
C6 C1 S1 121.00(18)
C1 C2 C3 118.6(3)
C1 C2 H2 120.7
C3 C2 H2 120.7
C4 C3 C2 120.0(3)
C4 C3 H3 120.0
C2 C3 H3 120.0
C3 C4 C5 120.8(3)
C3 C4 H4 119.6
C5 C4 H4 119.6
C4 C5 C6 120.5(3)
C4 C5 H5 119.8
C6 C5 H5 119.8
C1 C6 C5 118.1(2)
C1 C6 H6 120.9
C5 C6 H6 120.9
C8 C7 N1 107.8(2)
C8 C7 C15 127.3(2)
N1 C7 C15 124.8(2)
C7 C8 C9 109.2(2)
C7 C8 C19 122.5(2)
C9 C8 C19 128.3(2)
C14 C9 C10 118.8(2)
C14 C9 C8 106.96(19)
C10 C9 C8 134.2(2)
C11 C10 C9 118.7(3)
C11 C10 H10 120.7
C9 C10 H10 120.7
C12 C11 C10 120.9(3)
C12 C11 H11 119.6
C10 C11 H11 119.6
C13 C12 C11 122.3(3)
C13 C12 H12 118.9
C11 C12 H12 118.9
C12 C13 C14 116.7(3)
C12 C13 H13 121.7
C14 C13 H13 121.7
C9 C14 C13 122.6(2)
C9 C14 N1 107.6(2)
C13 C14 N1 129.7(2)
C7 C15 C16 111.70(18)
C7 C15 H15A 109.3
C16 C15 H15A 109.3
C7 C15 H15B 109.3
C16 C15 H15B 109.3
H15A C15 H15B 107.9
O3 C16 N2 120.4(2)
O3 C16 C15 123.5(2)
N2 C16 C15 116.1(2)
N2 C17 H17A 109.5
N2 C17 H17B 109.5
H17A C17 H17B 109.5
N2 C17 H17C 109.5
H17A C17 H17C 109.5
H17B C17 H17C 109.5
O4 C18 H18A 109.5
O4 C18 H18B 109.5
H18A C18 H18B 109.5
O4 C18 H18C 109.5
H18A C18 H18C 109.5
H18B C18 H18C 109.5
O5 C19 O6 123.1(3)
O5 C19 C8 124.9(3)
O6 C19 C8 112.1(3)
C19 O6 C20 118.0(3)
O6 C20 C21 111.7(3)
O6 C20 C21A 119.1(5)
C21 C20 C21A 51.1(6)
O6 C20 H20A 109.3
C21 C20 H20A 109.3
O6 C20 H20B 109.3
C21 C20 H20B 109.3
H20A C20 H20B 108.0
O6 C20 H20C 107.5
C21A C20 H20C 107.5
O6 C20 H20D 107.5
C21A C20 H20D 107.5
H20C C20 H20D 107.0
C20 C21 H21A 109.5
C20 C21 H21B 109.5
C20 C21 H21C 109.5
C20 C21A H21D 109.5
C20 C21A H21E 109.5
H21D C21A H21E 109.5
C20 C21A H21F 109.5
H21D C21A H21F 109.5
H21E C21A H21F 109.5

loop_
_geom_bond_atom_site_label_1
_geom_bond_atom_site_label_2
_geom_bond_distance
S1 O2 1.412(2)
S1 O1 1.415(2)
S1 N1 1.6732(19)
S1 C1 1.751(2)
O3 C16 1.222(3)
O4 N2 1.395(3)
O4 C18 1.430(3)
O5 C19 1.204(4)
N1 C7 1.407(3)
N1 C14 1.414(3)
N2 C16 1.343(3)
N2 C17 1.442(4)
C1 C2 1.374(4)
C1 C6 1.383(3)
C2 C3 1.390(4)
C2 H2 0.9300
C3 C4 1.366(5)
C3 H3 0.9300
C4 C5 1.368(5)
C4 H4 0.9300
C5 C6 1.385(4)
C5 H5 0.9300
C6 H6 0.9300
C7 C8 1.358(3)
C7 C15 1.487(3)
C8 C9 1.435(3)
C8 C19 1.458(3)
C9 C14 1.387(3)
C9 C10 1.393(3)
C10 C11 1.375(5)
C10 H10 0.9300
C11 C12 1.373(5)
C11 H11 0.9300
C12 C13 1.364(4)
C12 H12 0.9300
C13 C14 1.388(4)
C13 H13 0.9300
C15 C16 1.513(3)
C15 H15A 0.9700
C15 H15B 0.9700
C17 H17A 0.9600
C17 H17B 0.9600
C17 H17C 0.9600
C18 H18A 0.9600
C18 H18B 0.9600
C18 H18C 0.9600
C19 O6 1.328(4)
O6 C20 1.412(3)
C20 C21 1.474(3)
C20 C21A 1.479(3)
C20 H20A 0.9700
C20 H20B 0.9700
C20 H20C 0.9700
C20 H20D 0.9700
C21 H21A 0.9600
C21 H21B 0.9600
C21 H21C 0.9600
C21A H21D 0.9600
C21A H21E 0.9600
C21A H21F 0.9600

loop_
_geom_hbond_atom_site_label_D
_geom_hbond_atom_site_label_H
_geom_hbond_atom_site_label_A
_geom_hbond_site_symmetry_A
_geom_hbond_distance_DH
_geom_hbond_distance_HA
_geom_hbond_distance_DA
_geom_hbond_angle_DHA
_geom_hbond_publ_flag
C2 H2 O2 . 0.93 2.54 2.896(3) 103 y
C6 H6 O3 . 0.93 2.37 3.218(3) 152 y
C10 H10 O6 . 0.93 2.46 2.969(4) 114 y
C13 H13 O2 . 0.93 2.51 3.039(4) 117 y
C15 H15A O5 . 0.97 2.39 2.844(3) 108 y
C15 H15B O1 . 0.97 2.17 2.847(3) 126 y
C17 H17B O5 3_667 0.96 2.47 3.420(3) 173 y
C20 H20C N1 3_657 0.97 2.45 3.351(4) 155 y
C20 H20C O2 3_657 0.97 2.53 3.343(4) 142 y
C21A H21F Cg 3_575 0.96 2.80 3.196(13) 105 y

loop_
_geom_torsion_atom_site_label_1
_geom_torsion_atom_site_label_2
_geom_torsion_atom_site_label_3
_geom_torsion_atom_site_label_4
_geom_torsion
O2 S1 N1 C7 -138.9(2)
O1 S1 N1 C7 -9.9(2)
C1 S1 N1 C7 106.2(2)
O2 S1 N1 C14 48.3(2)
O1 S1 N1 C14 177.31(18)
C1 S1 N1 C14 -66.6(2)
C18 O4 N2 C16 111.0(3)
C18 O4 N2 C17 -90.2(3)
O2 S1 C1 C2 29.4(3)
O1 S1 C1 C2 -102.2(2)
N1 S1 C1 C2 143.3(2)
O2 S1 C1 C6 -155.9(2)
O1 S1 C1 C6 72.4(2)
N1 S1 C1 C6 -42.0(2)
C6 C1 C2 C3 1.4(5)
S1 C1 C2 C3 176.0(3)
C1 C2 C3 C4 -0.8(6)
C2 C3 C4 C5 0.2(6)
C3 C4 C5 C6 0.0(5)
C2 C1 C6 C5 -1.2(4)
S1 C1 C6 C5 -175.6(2)
C4 C5 C6 C1 0.5(4)
C14 N1 C7 C8 0.0(2)
S1 N1 C7 C8 -173.54(16)
C14 N1 C7 C15 -176.2(2)
S1 N1 C7 C15 10.3(3)
N1 C7 C8 C9 -0.2(2)
C15 C7 C8 C9 175.9(2)
N1 C7 C8 C19 179.7(2)
C15 C7 C8 C19 -4.3(4)
C7 C8 C9 C14 0.3(2)
C19 C8 C9 C14 -179.6(2)
C7 C8 C9 C10 178.6(2)
C19 C8 C9 C10 -1.3(4)
C14 C9 C10 C11 0.3(3)
C8 C9 C10 C11 -177.9(2)
C9 C10 C11 C12 -0.9(4)
C10 C11 C12 C13 0.9(5)
C11 C12 C13 C14 -0.3(4)
C10 C9 C14 C13 0.3(3)
C8 C9 C14 C13 178.9(2)
C10 C9 C14 N1 -178.86(19)
C8 C9 C14 N1 -0.3(2)
C12 C13 C14 C9 -0.3(4)
C12 C13 C14 N1 178.7(3)
C7 N1 C14 C9 0.2(2)
S1 N1 C14 C9 174.29(15)
C7 N1 C14 C13 -178.9(2)
S1 N1 C14 C13 -4.8(3)
C8 C7 C15 C16 85.8(3)
N1 C7 C15 C16 -98.8(2)
O4 N2 C16 O3 170.5(2)
C17 N2 C16 O3 13.6(4)
O4 N2 C16 C15 -10.3(3)
C17 N2 C16 C15 -167.1(2)
C7 C15 C16 O3 16.2(3)
C7 C15 C16 N2 -163.0(2)
C7 C8 C19 O5 -9.2(4)
C9 C8 C19 O5 170.6(3)
C7 C8 C19 O6 171.1(2)
C9 C8 C19 O6 -9.1(3)
O5 C19 O6 C20 4.1(4)
C8 C19 O6 C20 -176.2(2)
C19 O6 C20 C21 -93.0(5)
C19 O6 C20 C21A -149.5(7)
